data_2005081
loop_
_publ_author_name
'Maniukiewicz, W.'
'Kwiatkowski, W.'
'Blessing, R. H.'

_publ_section_title
;
 <i>O</i>-Phospho-<small>DL</small>-threonine and
 <i>O</i>-Phospho-<small>L</small>-threonine Compared with their Serine
 Analogs
;
_journal_issue 7
_journal_name_full 'Acta Crystallographica Section C'
_journal_page_first 1736
_journal_page_last 1741
_journal_paper_doi 10.1107/S0108270195015708
_journal_volume 52
_journal_year 1996
_chemical_formula_sum 'C4 H10 N O6 P'
_chemical_formula_weight 199.10
_space_group_IT_number 14
_symmetry_cell_setting monoclinic
_symmetry_space_group_name_Hall '-P 2ybc'
_symmetry_space_group_name_H-M 'P 1 21/c 1'
_atom_type_scat_source 'Cromer & Waber (1974), and Stewart, Davidson & Simpson (1965) (H)'
_cell_angle_alpha 90
_cell_angle_beta 102.86(2)
_cell_angle_gamma 90
_cell_formula_units_Z 4
_cell_length_a 7.249(2)
_cell_length_b 9.893(2)
_cell_length_c 11.247(3)
_cell_measurement_reflns_used 25
_cell_measurement_temperature 295
_cell_measurement_theta_max 20
_cell_measurement_theta_min 10
_cell_volume 786.3(3)
_diffrn_measurement_device 'Siemens P3'
_diffrn_measurement_method '\w/2\q scan profiles'
_diffrn_radiation_type MoK\a
_diffrn_radiation_wavelength 0.71069
_diffrn_reflns_av_R_equivalents 0.012
_diffrn_reflns_limit_h_max 7
_diffrn_reflns_limit_h_min 0
_diffrn_reflns_limit_k_max 10
_diffrn_reflns_limit_k_min -10
_diffrn_reflns_limit_l_max 12
_diffrn_reflns_limit_l_min -12
_diffrn_reflns_number 2073
_diffrn_reflns_theta_max 25
_diffrn_standards_decay_% <2
_diffrn_standards_interval_time 60
_diffrn_standards_number 2
_exptl_absorpt_coefficient_mu 0.344
_exptl_absorpt_correction_type none
_exptl_crystal_colour colourless
_exptl_crystal_density_diffrn 1.682
_exptl_crystal_density_meas ?
_exptl_crystal_description needle
_exptl_crystal_size_max 0.4
_exptl_crystal_size_mid 0.2
_exptl_crystal_size_min 0.15
_refine_diff_density_max 0.20
_refine_diff_density_min -0.32
_refine_ls_extinction_coef 'g = 1.12(27) x 10^-5^'
_refine_ls_extinction_method "|F~c~|' = |F~c~|(1+g\l^3^|F~c~|^2^/sin2\q)^-1/4^"
_refine_ls_goodness_of_fit_obs 3.08
_refine_ls_number_parameters 110
_refine_ls_number_reflns 917
_refine_ls_R_factor_obs 0.028
_refine_ls_shift/esd_max 0.004
_refine_ls_structure_factor_coef Fsqd
_refine_ls_weighting_details w=1/\s^2^(|F|^2^)
_refine_ls_weighting_scheme calc
_refine_ls_wR_factor_obs 0.075
_reflns_number_observed 917
_reflns_number_total 1031
_reflns_observed_criterion |F|^2^>=3\s(|F|^2^)
_cod_data_source_file bk1167.cif
_cod_data_source_block bk1167a
_cod_depositor_comments
;
The following automatic conversions were performed:

'_exptl_crystal_density_meas' value 'not measured' was changed to '?'
- the value is perceived as not measured.

Automatic conversion script
Id: cif_fix_values 3008 2015-01-20 13:52:24Z robertas 

The following automatic conversions were performed:

'_refine_ls_weighting_scheme' value ' w=1/\s^2^(|F|^2^)' was changed
to 'calc'. New tag '_refine_ls_weighting_details' was created. The
value of the new tag was set to 'w=1/\s^2^(|F|^2^)'.

Automatic conversion script
Id: cif_fix_values 3143 2015-03-26 13:38:13Z robertas 
;
_cod_original_sg_symbol_H-M 'P 21/c'
_cod_database_code 2005081

loop_
_symmetry_equiv_pos_as_xyz
x,y,z
x,1/2-y,1/2+z
-x,-y,-z
-x,1/2+y,1/2-z

loop_
_atom_site_label
_atom_site_fract_x
_atom_site_fract_y
_atom_site_fract_z
_atom_site_U_iso_or_equiv
P 0.19361(9) 0.11575(7) -0.07310(6) 0.0215(3)
O\e1 0.2372(3) 0.05417(20) 0.05325(15) 0.0307(5)
O\e2 0.2748(3) 0.25441(19) -0.07862(17) 0.0346(5)
O\e3 -0.02078(25) 0.11244(18) -0.12768(16) 0.0285(5)
O\g 0.29014(24) 0.02803(17) -0.16134(15) 0.0249(5)
O' 0.5195(3) 0.04781(18) -0.36067(17) 0.0301(5)
O'' 0.2149(3) 0.03444(20) -0.45690(18) 0.0368(6)
N 0.5158(3) -0.18718(21) -0.24594(19) 0.0242(5)
C' 0.3660(4) -0.0068(3) -0.38022(23) 0.0225(6)
C\a 0.3300(4) -0.13146(25) -0.31021(22) 0.0210(6)
C\b 0.2056(4) -0.09412(25) -0.22121(22) 0.0222(6)
C\g 0.1917(4) -0.2055(3) -0.13155(25) 0.0308(7)
H\e3 -0.0764 0.0403 -0.09217 0.0342
H'' 0.2441 0.1126 -0.49828 0.0441
H1 0.5918 -0.2114 -0.30693 0.0290
H2 0.5854 -0.1179 -0.18828 0.0290
H3 0.4951 -0.2698 -0.19932 0.0290
H\a 0.2593 -0.2039 -0.37213 0.0252
H\b 0.0690 -0.0713 -0.27152 0.0267
H\g1 0.3274 -0.2282 -0.07959 0.0370
H\g2 0.1051 -0.1736 -0.07349 0.0370
H\g3 0.1330 -0.2922 -0.17931 0.0370

loop_
_geom_angle_atom_site_label_1
_geom_angle_atom_site_label_2
_geom_angle_atom_site_label_3
_geom_angle
_geom_angle_publ_flag
N C\a C' 108.2(2) no
N C\a C\b 111.9(2) no
C\a C' O' 121.7(2) no
C\a C' O'' 112.5(2) no
O' C' O'' 125.8(2) no
C' C\a C\b 119.7(2) no
C\a C\b C\g 113.3(2) no
C\a C\b O\g 104.7(2) no
C\g C\b O\g 112.4(2) no
C\b O\g P 123.00(10) no
O\g P O\e1 109.70(10) no
O\g P O\e2 104.00(10) no
O\g P O\e3 106.50(10) no
O\e1 P O\e2 113.90(10) no
O\e1 P O\e3 110.30(10) no
O\e2 P O\e3 111.90(10) no

loop_
_geom_bond_atom_site_label_1
_geom_bond_atom_site_label_2
_geom_bond_distance
_geom_bond_publ_flag
N C\a 1.485(3) no
C\a C' 1.517(3) no
C' O' 1.212(3) no
C' O'' 1.300(3) no
C\a C\b 1.534(3) no
C\b C\g 1.512(4) no
C\b O\g 1.451(3) no
O\g P 1.593(2) no
P O\e1 1.513(2) no
P O\e2 1.499(2) no
P O\e3 1.539(2) no

loop_
_geom_torsion_atom_site_label_1
_geom_torsion_atom_site_label_2
_geom_torsion_atom_site_label_3
_geom_torsion_atom_site_label_4
_geom_torsion
_geom_torsion_publ_flag
N C\a C' O' -14.4(3) no
N C\a Cb Og 73.5(2) no
N C\a Cb Cg -49.4(3) no
C\a C\b O\g P 171.7(2) no
C\b O\g P O\e1 82.4(2) no
C\b O\g P O\e2 -155.4(2) no
C\b O\g P O\e3 -37.0(2) no
